data_7028162
loop_
_publ_author_name
'Bazzicalupi, Carla'
'Bencini, Andrea'
'Cohen, Haim'
'Giorgi, Claudia'
'Golub, Gilad'
'Meyerstein, Dan'
'Navon, Nadav'
'Paoletti, Piero'
'Valtancoli, Barbara'

_publ_section_title
;
 Palladium(II) co-ordination by linear N-methylated polyamines: a solution
 and solid-state study
;
_journal_issue 10
_journal_name_full 'Journal of the Chemical Society, Dalton Transactions'
_journal_page_first 1625
_journal_paper_doi 10.1039/a709284i
_journal_year 1998
_chemical_formula_moiety
;
(Pd2+)2, C24 H54 N8, (Cl O4-)4, (H2 O)2
;
_chemical_formula_structural
;
(Pd)2 (C24 H54 N8) (Cl O4)4 (H2 O)
;
_chemical_formula_sum 'C24 H58 Cl4 N8 O18 Pd2'
_chemical_formula_weight 1101.38
_chemical_name_systematic
;
 ?
;
_space_group_IT_number 14
_symmetry_cell_setting monoclinic
_symmetry_space_group_name_Hall '-P 2ybc'
_symmetry_space_group_name_H-M 'P 1 21/c 1'
_atom_sites_solution_hydrogens geom
_atom_sites_solution_primary heavy
_atom_sites_solution_secondary difmap
_audit_creation_method SHELXL
_cell_angle_alpha 90.00
_cell_angle_beta 95.24(4)
_cell_angle_gamma 90.00
_cell_formula_units_Z 2
_cell_length_a 7.986(8)
_cell_length_b 29.980(10)
_cell_length_c 9.040(2)
_cell_measurement_reflns_used 16
_cell_measurement_temperature 298
_cell_measurement_theta_max 10
_cell_measurement_theta_min 8
_cell_volume 2155(2)
_computing_cell_refinement 'Enraf-Nonius CAD4'
_computing_data_collection 'Enraf-Nonius CAD4'
_computing_data_reduction 'Enraf-Nonius CAD4'
_computing_molecular_graphics 'ORTEP (Johnson,1971)'
_computing_publication_material 'PARST93 (Nardelli,1993)'
_computing_structure_refinement 'SHELXL-93 (Sheldrick, 1993)'
_computing_structure_solution 'Patterson method'
_diffrn_ambient_temperature 298
_diffrn_measurement_device 'Enraf-Nonius CAD4'
_diffrn_measurement_method \q/2\q
_diffrn_radiation_monochromator graphite
_diffrn_radiation_source 'X-ray tube'
_diffrn_radiation_type MoK\a
_diffrn_radiation_wavelength 0.71069
_diffrn_reflns_av_R_equivalents 0.1410
_diffrn_reflns_av_sigmaI/netI 0.1767
_diffrn_reflns_limit_h_max 7
_diffrn_reflns_limit_h_min -7
_diffrn_reflns_limit_k_max 28
_diffrn_reflns_limit_k_min 0
_diffrn_reflns_limit_l_max 9
_diffrn_reflns_limit_l_min 0
_diffrn_reflns_number 2388
_diffrn_reflns_theta_max 21.99
_diffrn_reflns_theta_min 2.56
_diffrn_standards_decay_% 0
_diffrn_standards_interval_time 60
_diffrn_standards_number 2
_exptl_absorpt_coefficient_mu 1.159
_exptl_absorpt_correction_type 'refdelf (Walker and Stuart, 1983)'
_exptl_crystal_colour yellow
_exptl_crystal_density_diffrn 1.697
_exptl_crystal_description prismatic
_exptl_crystal_F_000 1124
_exptl_crystal_size_max 0.1
_exptl_crystal_size_mid 0.05
_exptl_crystal_size_min 0.02
_refine_diff_density_max 0.893
_refine_diff_density_min -0.645
_refine_diff_density_rms 0.152
_refine_ls_extinction_method none
_refine_ls_goodness_of_fit_all 1.054
_refine_ls_goodness_of_fit_obs 1.133
_refine_ls_hydrogen_treatment refU
_refine_ls_matrix_type full
_refine_ls_number_parameters 269
_refine_ls_number_reflns 2221
_refine_ls_number_restraints 6
_refine_ls_restrained_S_all 1.080
_refine_ls_restrained_S_obs 1.134
_refine_ls_R_factor_all 0.1714
_refine_ls_R_factor_obs 0.0722
_refine_ls_shift/esd_max -0.020
_refine_ls_shift/esd_mean 0.003
_refine_ls_structure_factor_coef Fsqd
_refine_ls_weighting_details 'w=1/[\s^2^(Fo^2^)+(0.0949P)^2^+9.5663P] where P=(Fo^2^+2Fc^2^)/3'
_refine_ls_weighting_scheme calc
_refine_ls_wR_factor_all 0.2340
_refine_ls_wR_factor_obs 0.1752
_reflns_number_observed 1244
_reflns_number_total 2227
_reflns_observed_criterion >2sigma(I)
_cod_data_source_file i709284sup1.cif
_cod_data_source_block '[Pd2LCl2](ClO4)4.2H2O'
_cod_depositor_comments
;
The following automatic conversions were performed:

'_refine_ls_weighting_scheme' value 'calc
w=1/[\s^2^(Fo^2^)+(0.0949P)^2^+9.5663P] where P=(Fo^2^+2Fc^2^)/3' was
changed to 'calc'. New tag '_refine_ls_weighting_details' was
created. The value of the new tag was set to
'w=1/[\s^2^(Fo^2^)+(0.0949P)^2^+9.5663P] where P=(Fo^2^+2Fc^2^)/3'.

Automatic conversion script
Id: cif_fix_values 3143 2015-03-26 13:38:13Z robertas 
;
_cod_original_cell_volume 2155.3(23)
_cod_original_sg_symbol_H-M 'P 21/c'
_cod_database_code 7028162

loop_
_symmetry_equiv_pos_as_xyz
'x, y, z'
'-x, y+1/2, -z+1/2'
'-x, -y, -z'
'x, -y-1/2, z-1/2'

loop_
_atom_site_aniso_label
_atom_site_aniso_U_11
_atom_site_aniso_U_22
_atom_site_aniso_U_33
_atom_site_aniso_U_23
_atom_site_aniso_U_13
_atom_site_aniso_U_12
Pd 0.0414(10) 0.0385(10) 0.0391(8) 0.0002(9) 0.0022(6) 0.0012(9)
Cl1 0.061(5) 0.072(5) 0.066(4) -0.004(4) 0.009(3) -0.015(4)
O11 0.054(13) 0.108(17) 0.071(13) 0.007(12) -0.025(11) -0.047(12)
O12 0.074(17) 0.117(24) 0.237(34) -0.064(23) 0.022(19) 0.053(16)
O13 0.138(24) 0.119(22) 0.231(36) -0.137(24) -0.082(24) 0.028(18)
O14 0.170(30) 0.233(40) 0.089(20) 0.008(23) 0.006(20) -0.029(27)
O15 0.205(36) 0.224(39) 0.281(47) -0.053(38) -0.068(36) -0.028(34)
Cl2 0.060(4) 0.066(4) 0.063(4) 0.000(3) 0.000(3) 0.002(4)
O21 0.179(24) 0.139(22) 0.180(25) -0.053(20) 0.017(19) 0.015(19)
O22 0.074(14) 0.132(18) 0.149(18) 0.025(15) 0.007(12) -0.024(13)
O23 0.134(18) 0.254(29) 0.075(14) 0.061(16) 0.047(13) 0.019(19)
O24 0.119(16) 0.108(16) 0.114(16) 0.012(13) -0.018(14) 0.033(14)
N1 0.056(12) 0.038(11) 0.048(11) 0.000(9) -0.020(9) -0.003(10)
C1 0.070(16) 0.084(18) 0.065(15) 0.022(17) 0.016(12) -0.016(17)
C2 0.067(18) 0.078(19) 0.101(19) -0.003(16) 0.003(15) 0.028(15)
C3 0.059(17) 0.086(21) 0.099(21) 0.025(17) -0.024(15) -0.021(16)
C4 0.063(17) 0.064(18) 0.116(22) 0.009(17) -0.019(16) 0.003(15)
N2 0.034(11) 0.032(11) 0.069(12) 0.006(9) 0.005(9) -0.004(8)
C5 0.036(15) 0.111(23) 0.116(22) -0.042(18) -0.017(14) 0.020(14)
C6 0.144(26) 0.075(21) 0.053(16) -0.034(15) 0.014(16) -0.015(19)
C7 0.125(23) 0.055(19) 0.055(15) -0.014(14) -0.009(15) 0.007(16)
N3 0.054(12) 0.049(13) 0.044(10) 0.001(9) -0.011(9) -0.010(10)
C8 0.088(21) 0.158(30) 0.054(16) 0.004(17) -0.017(15) 0.023(21)
C9 0.078(18) 0.056(17) 0.083(17) 0.007(14) -0.018(15) -0.001(14)
C10 0.111(21) 0.050(15) 0.044(13) 0.012(11) -0.012(13) -0.004(14)
N4 0.052(12) 0.035(11) 0.049(10) -0.002(8) 0.021(9) -0.011(8)
C11 0.075(18) 0.055(16) 0.061(14) 0.016(12) 0.011(12) -0.005(13)
C12 0.048(14) 0.064(16) 0.058(13) 0.002(12) 0.028(11) -0.001(11)
O1 0.112(18) 0.204(27) 0.179(25) -0.031(21) 0.053(17) -0.020(18)

loop_
_atom_site_label
_atom_site_type_symbol
_atom_site_fract_x
_atom_site_fract_y
_atom_site_fract_z
_atom_site_U_iso_or_equiv
_atom_site_thermal_displace_type
_atom_site_occupancy
_atom_site_calc_flag
_atom_site_refinement_flags
Pd Pd 0.1331(2) 0.11633(5) 0.0801(2) 0.0398(6) Uani 1 d .
Cl1 Cl 0.7973(8) 0.1975(2) 0.3930(7) 0.066(2) Uani 1 d .
O11 O 0.9429(24) 0.2046(7) 0.4857(21) 0.080(7) Uani 0.80 d P
O12 O 0.6577(31) 0.2230(9) 0.4179(39) 0.142(12) Uani 0.80 d P
O13 O 0.7847(39) 0.1555(10) 0.3311(43) 0.169(15) Uani 0.80 d PU
O14 O 0.8274(41) 0.2211(12) 0.2605(31) 0.165(13) Uani 0.80 d P
O15 O 0.7147(62) 0.1704(18) 0.4723(64) 0.242(19) Uani 0.80 d PU
Cl2 Cl 0.4602(8) 0.4414(2) 0.2639(7) 0.064(2) Uani 1 d .
O21 O 0.4477(33) 0.4003(9) 0.1828(30) 0.166(10) Uani 1 d .
O22 O 0.6213(24) 0.4569(7) 0.2601(24) 0.119(7) Uani 1 d .
O23 O 0.4283(27) 0.4320(9) 0.4066(21) 0.152(10) Uani 1 d .
O24 O 0.3395(25) 0.4691(7) 0.1944(22) 0.115(7) Uani 1 d .
N1 N 0.0080(21) 0.1452(5) -0.1166(18) 0.049(5) Uani 1 d .
C1 C -0.0007(27) 0.1158(8) -0.2459(24) 0.072(7) Uani 1 d .
H1A H -0.0750(135) 0.0914(25) -0.2312(68) 0.095(22) Uiso 1 calc R
H1B H 0.1095(40) 0.1045(36) -0.2589(91) 0.095(22) Uiso 1 calc R
H1C H -0.0422(161) 0.1323(14) -0.3328(34) 0.095(22) Uiso 1 calc R
C2 C -0.1610(29) 0.1602(8) -0.0909(29) 0.082(8) Uani 1 d .
H2A H -0.2311(53) 0.1348(9) -0.0777(148) 0.095(22) Uiso 1 calc R
H2B H -0.2074(71) 0.1772(39) -0.1748(72) 0.095(22) Uiso 1 calc R
H2C H -0.1556(36) 0.1785(37) -0.0034(90) 0.095(22) Uiso 1 calc R
C3 C 0.1141(30) 0.1830(9) -0.1416(30) 0.083(8) Uani 1 d .
H3A H 0.0521(30) 0.2037(9) -0.2086(30) 0.107(25) Uiso 1 calc R
H3B H 0.2111(30) 0.1729(9) -0.1893(30) 0.107(25) Uiso 1 calc R
C4 C 0.1731(31) 0.2071(8) -0.0001(31) 0.083(8) Uani 1 d .
H4A H 0.2460(31) 0.2317(8) -0.0209(31) 0.107(25) Uiso 1 calc R
H4B H 0.0778(31) 0.2187(8) 0.0468(31) 0.107(25) Uiso 1 calc R
N2 N 0.2653(18) 0.1745(5) 0.0977(18) 0.045(4) Uani 1 d .
C5 C 0.4396(25) 0.1706(9) 0.0580(30) 0.089(9) Uani 1 d .
H5A H 0.4991(54) 0.1492(34) 0.1221(104) 0.095(22) Uiso 1 calc R
H5B H 0.4942(60) 0.1991(13) 0.0693(149) 0.095(22) Uiso 1 calc R
H5C H 0.4388(25) 0.1609(46) -0.0433(56) 0.095(22) Uiso 1 calc R
C6 C 0.2641(39) 0.1842(9) 0.2594(25) 0.090(9) Uani 1 d .
H6A H 0.3464(39) 0.2072(9) 0.2870(25) 0.107(25) Uiso 1 calc R
H6B H 0.1544(39) 0.1956(9) 0.2781(25) 0.107(25) Uiso 1 calc R
C7 C 0.3022(35) 0.1447(8) 0.3530(26) 0.080(8) Uani 1 d .
H7A H 0.4215(35) 0.1446(8) 0.3847(26) 0.107(25) Uiso 1 calc R
H7B H 0.2424(35) 0.1473(8) 0.4413(26) 0.107(25) Uiso 1 calc R
N3 N 0.2592(22) 0.1024(5) 0.2830(17) 0.050(5) Uani 1 d .
C8 C 0.4167(32) 0.0763(10) 0.2726(27) 0.102(10) Uani 1 d .
H8A H 0.5043(56) 0.0958(13) 0.2461(149) 0.095(22) Uiso 1 calc R
H8B H 0.3972(58) 0.0536(31) 0.1982(115) 0.095(22) Uiso 1 calc R
H8C H 0.4498(103) 0.0627(40) 0.3668(54) 0.095(22) Uiso 1 calc R
C9 C 0.1367(30) 0.0765(8) 0.3545(27) 0.074(7) Uani 1 d .
H9A H 0.0431(30) 0.0956(8) 0.3744(27) 0.107(25) Uiso 1 calc R
H9B H 0.1877(30) 0.0654(8) 0.4489(27) 0.107(25) Uiso 1 calc R
C10 C 0.0724(32) 0.0380(7) 0.2608(22) 0.069(7) Uani 1 d .
H10A H -0.0167(32) 0.0229(7) 0.3074(22) 0.107(25) Uiso 1 calc R
H10B H 0.1623(32) 0.0167(7) 0.2507(22) 0.107(25) Uiso 1 calc R
N4 N 0.0057(20) 0.0552(5) 0.1091(16) 0.044(4) Uani 1 d .
C11 C -0.1780(27) 0.0636(7) 0.1107(23) 0.064(6) Uani 1 d .
H11A H -0.1957(28) 0.0870(33) 0.1800(117) 0.095(22) Uiso 1 calc R
H11B H -0.2324(37) 0.0369(15) 0.1399(153) 0.095(22) Uiso 1 calc R
H11C H -0.2242(43) 0.0723(46) 0.0132(43) 0.095(22) Uiso 1 calc R
C12 C 0.0387(25) 0.0232(6) -0.0092(23) 0.055(6) Uani 1 d .
H12A H 0.1593(25) 0.0199(6) -0.0110(23) 0.107(25) Uiso 1 calc R
H12B H -0.0053(25) 0.0354(6) -0.1042(23) 0.107(25) Uiso 1 calc R
O1 O 0.4673(29) 0.2886(9) 0.1862(30) 0.163(10) Uani 1 d .

loop_
_atom_type_symbol
_atom_type_description
_atom_type_scat_dispersion_real
_atom_type_scat_dispersion_imag
_atom_type_scat_source
C C 0.0033 0.0016 'International Tables Vol C Tables 4.2.6.8 and 6.1.1.4'
H H 0.0000 0.0000 'International Tables Vol C Tables 4.2.6.8 and 6.1.1.4'
N N 0.0061 0.0033 'International Tables Vol C Tables 4.2.6.8 and 6.1.1.4'
Pd Pd -0.9988 1.0072 'International Tables Vol C Tables 4.2.6.8 and 6.1.1.4'
Cl Cl 0.1484 0.1585 'International Tables Vol C Tables 4.2.6.8 and 6.1.1.4'
O O 0.0106 0.0060 'International Tables Vol C Tables 4.2.6.8 and 6.1.1.4'

loop_
_geom_angle_atom_site_label_1
_geom_angle_atom_site_label_2
_geom_angle_atom_site_label_3
_geom_angle
_geom_angle_site_symmetry_3
N2 Pd N3 84.0(6) .
N2 Pd N4 168.4(6) .
N3 Pd N4 85.2(6) .
N2 Pd N1 85.3(6) .
N3 Pd N1 167.9(6) .
N4 Pd N1 105.0(6) .
O13 Cl1 O15 68.4(26) .
O13 Cl1 O12 122.6(18) .
O15 Cl1 O12 78.4(25) .
O13 Cl1 O11 114.4(15) .
O15 Cl1 O11 101.7(21) .
O12 Cl1 O11 117.3(16) .
O13 Cl1 O14 97.1(23) .
O15 Cl1 O14 154.5(24) .
O12 Cl1 O14 93.6(21) .
O11 Cl1 O14 103.5(15) .
Cl1 O12 O15 48.6(21) .
Cl1 O13 O15 53.5(21) .
Cl1 O15 O13 58.1(31) .
Cl1 O15 O12 53.0(23) .
O13 O15 O12 98.0(41) .
O23 Cl2 O22 110.5(14) .
O23 Cl2 O24 111.8(14) .
O22 Cl2 O24 113.8(13) .
O23 Cl2 O21 107.1(17) .
O22 Cl2 O21 107.4(15) .
O24 Cl2 O21 105.8(14) .
C2 N1 C3 110.3(19) .
C2 N1 C1 109.6(17) .
C3 N1 C1 109.5(19) .
C2 N1 Pd 111.1(15) .
C3 N1 Pd 102.2(12) .
C1 N1 Pd 113.9(13) .
N1 C3 C4 112.6(21) .
N2 C4 C3 107.2(20) .
C4 N2 C6 114.4(19) .
C4 N2 C5 109.8(19) .
C6 N2 C5 110.2(19) .
C4 N2 Pd 107.1(13) .
C6 N2 Pd 101.2(13) .
C5 N2 Pd 114.0(14) .
C7 C6 N2 112.8(20) .
N3 C7 C6 115.2(18) .
C9 N3 C7 114.8(19) .
C9 N3 C8 110.8(18) .
C7 N3 C8 108.7(19) .
C9 N3 Pd 102.2(12) .
C7 N3 Pd 106.9(13) .
C8 N3 Pd 113.5(13) .
N3 C9 C10 111.9(20) .
C9 C10 N4 108.8(17) .
C12 N4 C11 110.9(16) .
C12 N4 C10 111.1(16) .
C11 N4 C10 108.3(16) .
C12 N4 Pd 110.7(11) .
C11 N4 Pd 109.8(12) .
C10 N4 Pd 105.9(12) .
N4 C12 C12 114.2(19) 3

loop_
_geom_bond_atom_site_label_1
_geom_bond_atom_site_label_2
_geom_bond_distance
_geom_bond_site_symmetry_2
Pd N2 2.038(15) .
Pd N3 2.053(15) .
Pd N4 2.123(14) .
Pd N1 2.141(15) .
Cl1 O13 1.38(2) .
Cl1 O15 1.30(6) .
Cl1 O12 1.39(2) .
Cl1 O11 1.39(2) .
Cl1 O14 1.43(3) .
O12 O15 1.70(6) .
O13 O15 1.51(6) .
Cl2 O23 1.37(2) .
Cl2 O22 1.37(2) .
Cl2 O24 1.38(2) .
Cl2 O21 1.43(2) .
N1 C2 1.46(3) .
N1 C3 1.45(3) .
N1 C1 1.46(3) .
C3 C4 1.51(3) .
C4 N2 1.47(3) .
N2 C6 1.49(3) .
N2 C5 1.47(2) .
C6 C7 1.47(3) .
C7 N3 1.44(3) .
N3 C9 1.45(3) .
N3 C8 1.49(3) .
C9 C10 1.50(3) .
C10 N4 1.52(2) .
N4 C12 1.48(2) .
N4 C11 1.49(2) .
C12 C12 1.53(4) 3
